data_7130802
loop_
_publ_author_name
'L\"owe, Pawel'
'Dielmann, Fabian'

_publ_section_title
;
 Crystalline phosphino(silyl)carbenes that readily form transition metal
 complexes
;
_journal_name_full 'Chemical Communications'
_journal_paper_doi 10.1039/D2CC04321A
_journal_year 2022
_chemical_formula_moiety 'Cl, C22 H40 N6 P'
_chemical_formula_sum 'C22 H40 Cl N6 P'
_chemical_formula_weight 455.02
_space_group_crystal_system triclinic
_space_group_IT_number 2
_space_group_name_Hall '-P 1'
_space_group_name_H-M_alt 'P -1'
_atom_sites_solution_hydrogens geom
_atom_sites_solution_primary direct
_audit_creation_date 2017-10-12
_audit_creation_method
;
Olex2 1.2
(compiled 2013.11.15 svn.r2834 for OlexSys, GUI svn.r4720)
;
_audit_update_record
;
2022-09-27 deposited with the CCDC.	2022-09-28 downloaded from the CCDC.
;
_cell_angle_alpha 66.9530(10)
_cell_angle_beta 81.9680(10)
_cell_angle_gamma 84.7670(10)
_cell_formula_units_Z 2
_cell_length_a 10.3440(2)
_cell_length_b 10.8041(2)
_cell_length_c 12.4387(2)
_cell_measurement_reflns_used 9899
_cell_measurement_temperature 100(2)
_cell_measurement_theta_max 28.28
_cell_measurement_theta_min 2.72
_cell_volume 1265.60(4)
_computing_cell_refinement 'SAINT v8.37A (Bruker, 2015)'
_computing_data_collection 'Bruker SMART'
_computing_data_reduction 'SAINT v8.37A (Bruker, 2015)'
_computing_molecular_graphics 'Olex2 (Dolomanov et al., 2009)'
_computing_publication_material 'Olex2 (Dolomanov et al., 2009)'
_computing_structure_refinement 'ShelXL (Sheldrick, 2008)'
_computing_structure_solution 'SIR2004 (Burla et al., 2007)'
_diffrn_ambient_temperature 100
_diffrn_measured_fraction_theta_full 0.999
_diffrn_measured_fraction_theta_max 0.998
_diffrn_measurement_device_type 'Bruker APEX-II CCD'
_diffrn_measurement_method '\f and \w scans'
_diffrn_radiation_type MoK\a
_diffrn_radiation_wavelength 0.71073
_diffrn_reflns_av_R_equivalents 0.0173
_diffrn_reflns_av_unetI/netI 0.0177
_diffrn_reflns_Laue_measured_fraction_full 0.999
_diffrn_reflns_Laue_measured_fraction_max 0.998
_diffrn_reflns_limit_h_max 13
_diffrn_reflns_limit_h_min -13
_diffrn_reflns_limit_k_max 14
_diffrn_reflns_limit_k_min -14
_diffrn_reflns_limit_l_max 16
_diffrn_reflns_limit_l_min -16
_diffrn_reflns_number 19793
_diffrn_reflns_point_group_measured_fraction_full 0.999
_diffrn_reflns_point_group_measured_fraction_max 0.998
_diffrn_reflns_theta_full 25.242
_diffrn_reflns_theta_max 28.277
_diffrn_reflns_theta_min 1.791
_diffrn_standards_number 0
_exptl_absorpt_coefficient_mu 0.234
_exptl_absorpt_correction_T_max 1.0000
_exptl_absorpt_correction_T_min 0.9223
_exptl_absorpt_correction_type multi-scan
_exptl_absorpt_process_details
'SADABS-2016/2 (Bruker,2016/2) was used for absorption correction. wR2(int) was 0.1385 before and 0.0288 after correction. The Ratio of minimum to maximum transmission is 0.9223. The \l/2 correction factor is Not present.'
_exptl_crystal_colour 'light yellow'
_exptl_crystal_colour_modifier light
_exptl_crystal_colour_primary yellow
_exptl_crystal_density_diffrn 1.194
_exptl_crystal_description block
_exptl_crystal_F_000 492
_exptl_crystal_size_max 0.6
_exptl_crystal_size_mid 0.576
_exptl_crystal_size_min 0.432
_refine_diff_density_max 0.405
_refine_diff_density_min -0.245
_refine_diff_density_rms 0.043
_refine_ls_extinction_method none
_refine_ls_goodness_of_fit_ref 1.029
_refine_ls_hydrogen_treatment mixed
_refine_ls_matrix_type full
_refine_ls_number_parameters 283
_refine_ls_number_reflns 6269
_refine_ls_number_restraints 0
_refine_ls_restrained_S_all 1.029
_refine_ls_R_factor_all 0.0308
_refine_ls_R_factor_gt 0.0288
_refine_ls_shift/su_max 0.000
_refine_ls_shift/su_mean 0.000
_refine_ls_structure_factor_coef Fsqd
_refine_ls_weighting_details 'w=1/[\s^2^(Fo^2^)+(0.0370P)^2^+0.5130P] where P=(Fo^2^+2Fc^2^)/3'
_refine_ls_weighting_scheme calc
_refine_ls_wR_factor_gt 0.0747
_refine_ls_wR_factor_ref 0.0761
_reflns_Friedel_coverage 0.000
_reflns_number_gt 5847
_reflns_number_total 6269
_reflns_threshold_expression 'I > 2\s(I)'
_cod_data_source_file d2cc04321a2.cif
_cod_data_source_block tw170804_0m_a
_cod_database_code 7130802
_shelxl_version_number 2013-4
_shelx_space_group_comment
;
The symmetry employed for this shelxl refinement is uniquely defined
by the following loop, which should always be used as a source of
symmetry information in preference to the above space-group names.
They are only intended as comments.
;
_olex2_refinement_description
;
1. Others
 Fixed Uiso: H6(0.016) H5(0.016) H4(0.019) H17A(0.026) H17B(0.026) H17C(0.026)
 H3(0.019) H15A(0.027) H15B(0.027) H15C(0.027) H22A(0.026) H22B(0.026)
 H22C(0.026) H11A(0.028) H11B(0.028) H11C(0.028) H14A(0.029) H14B(0.029)
 H14C(0.029) H19A(0.027) H19B(0.027) H19C(0.027) H20A(0.028) H20B(0.028)
 H20C(0.028) H18A(0.031) H18B(0.031) H18C(0.031) H13A(0.032) H13B(0.032)
 H13C(0.032) H16A(0.028) H16B(0.028) H16C(0.028) H21A(0.03) H21B(0.03)
 H21C(0.03) H12A(0.032) H12B(0.032) H12C(0.032)
 Fixed X: H6(0.5902) H5(0.6301) H4(0.7318) H17A(0.9578) H17B(0.9222)
 H17C(0.8881) H3(0.7747) H15A(0.6469) H15B(0.6378) H15C(0.5688) H22A(0.4887)
 H22B(0.5663) H22C(0.5915) H11A(0.9559) H11B(0.9208) H11C(0.8099) H14A(0.9705)
 H14B(0.8929) H14C(0.8938) H19A(0.6472) H19B(0.679) H19C(0.5714) H20A(0.8308)
 H20B(0.8119) H20C(0.8822) H18A(0.6862) H18B(0.8029) H18C(0.8341) H13A(0.6645)
 H13B(0.7646) H13C(0.718) H16A(0.6855) H16B(0.7714) H16C(0.8415) H21A(0.7235)
 H21B(0.6527) H21C(0.5698) H12A(0.9554) H12B(1.0088) H12C(1.0451)
 Fixed Y: H6(0.3221) H5(0.565) H4(0.3073) H17A(0.608) H17B(0.7441)
 H17C(0.6018) H3(0.5487) H15A(0.1846) H15B(0.0389) H15C(0.1676) H22A(0.1738)
 H22B(0.041) H22C(0.1836) H11A(0.6882) H11B(0.8251) H11C(0.7518) H14A(0.1363)
 H14B(0.019) H14C(0.1652) H19A(0.6646) H19B(0.8124) H19C(0.7282) H20A(0.157)
 H20B(0.0135) H20C(0.1294) H18A(0.7609) H18B(0.8382) H18C(0.7064) H13A(0.7343)
 H13B(0.8181) H13C(0.676) H16A(0.0987) H16B(-0.0197) H16C(0.0986) H21A(0.101)
 H21B(-0.0119) H21C(0.1158) H12A(0.5949) H12B(0.7305) H12C(0.5886)
 Fixed Z: H6(0.9035) H5(0.8096) H4(0.0427) H17A(0.5659) H17B(0.4595)
 H17C(0.4611) H3(-0.0386) H15A(0.4193) H15B(0.4163) H15C(0.3239) H22A(0.7368)
 H22B(0.731) H22C(0.6252) H11A(-0.0493) H11B(-0.0286) H11C(-0.0568)
 H14A(0.2882) H14B(0.3937) H14C(0.3975) H19A(0.4515) H19B(0.4384) H19C(0.5403)
 H20A(0.6429) H20B(0.7488) H20C(0.7661) H18A(0.687) H18B(0.5921) H18C(0.7041)
 H13A(0.1208) H13B(0.1502) H13C(0.2467) H16A(0.1695) H16B(0.2557) H16C(0.1453)
 H21A(0.9427) H21B(0.9216) H21C(0.9329) H12A(0.262) H12B(0.1597) H12C(0.1483)
;
_olex2_submission_original_sample_id tw212
_olex2_submission_special_instructions 'No special instructions were received'

loop_
_space_group_symop_operation_xyz
'x, y, z'
'-x, -y, -z'

loop_
_atom_site_label
_atom_site_type_symbol
_atom_site_fract_x
_atom_site_fract_y
_atom_site_fract_z
_atom_site_U_iso_or_equiv
_atom_site_adp_type
_atom_site_occupancy
_atom_site_site_symmetry_order
_atom_site_calc_flag
_atom_site_refinement_flags_posn
_atom_site_refinement_flags_adp
_atom_site_refinement_flags_occupancy
_atom_site_disorder_assembly
_atom_site_disorder_group
Cl1 Cl 0.44336(2) 0.23647(2) 0.10565(2) 0.01566(6) Uani 1 1 d . . . . .
P1 P 0.71399(2) 0.41724(2) 0.43374(2) 0.01235(6) Uani 1 1 d . . . . .
N5 N 0.68276(8) 0.30917(8) 0.74652(7) 0.01186(15) Uani 1 1 d . . . . .
N6 N 0.71868(8) 0.52562(8) 0.66287(7) 0.01143(15) Uani 1 1 d . . . . .
N4 N 0.81357(8) 0.52023(8) 0.13070(7) 0.01217(16) Uani 1 1 d . . . . .
N3 N 0.77458(8) 0.30475(8) 0.20335(7) 0.01242(16) Uani 1 1 d . . . . .
N1 N 0.82618(8) 0.39842(8) 0.33899(7) 0.01380(16) Uani 1 1 d . . . . .
N2 N 0.78491(8) 0.39190(8) 0.54608(7) 0.01357(16) Uani 1 1 d . . . . .
C1 C 0.80422(9) 0.40762(9) 0.23170(8) 0.01185(17) Uani 1 1 d . . . . .
C6 C 0.63237(10) 0.36774(10) 0.82657(8) 0.01339(18) Uani 1 1 d . . . . .
H6 H 0.5902 0.3221 0.9035 0.016 Uiso 1 1 calc R . . . .
C5 C 0.65419(10) 0.50032(10) 0.77540(8) 0.01331(18) Uani 1 1 d . . . . .
H5 H 0.6301 0.5650 0.8096 0.016 Uiso 1 1 calc R . . . .
C2 C 0.73009(9) 0.40856(9) 0.64463(8) 0.01161(17) Uani 1 1 d . . . . .
C4 C 0.75647(10) 0.35653(10) 0.08480(9) 0.01608(19) Uani 1 1 d . . . . .
H4 H 0.7318 0.3073 0.0427 0.019 Uiso 1 1 calc R . . . .
C10 C 0.68092(10) 0.16119(9) 0.77118(8) 0.01253(18) Uani 1 1 d . . . . .
C17 C 0.89412(10) 0.65321(10) 0.50989(9) 0.0175(2) Uani 1 1 d . . . . .
H17A H 0.9578 0.6080 0.5659 0.026 Uiso 1 1 calc GR . . . .
H17B H 0.9222 0.7441 0.4595 0.026 Uiso 1 1 calc GR . . . .
H17C H 0.8881 0.6018 0.4611 0.026 Uiso 1 1 calc GR . . . .
C9 C 0.76052(9) 0.66211(9) 0.57705(8) 0.01230(18) Uani 1 1 d . . . . .
C3 C 0.77998(10) 0.48807(10) 0.04046(9) 0.01619(19) Uani 1 1 d . . . . .
H3 H 0.7747 0.5487 -0.0386 0.019 Uiso 1 1 calc R . . . .
C7 C 0.85480(10) 0.65645(10) 0.11522(9) 0.01438(18) Uani 1 1 d . . . . .
C8 C 0.76973(10) 0.15822(9) 0.28259(8) 0.01378(18) Uani 1 1 d . . . . .
C15 C 0.64459(10) 0.13526(10) 0.36821(9) 0.0182(2) Uani 1 1 d . . . . .
H15A H 0.6469 0.1846 0.4193 0.027 Uiso 1 1 calc GR . . . .
H15B H 0.6378 0.0389 0.4163 0.027 Uiso 1 1 calc GR . . . .
H15C H 0.5688 0.1676 0.3239 0.027 Uiso 1 1 calc GR . . . .
C22 C 0.57211(10) 0.13778(10) 0.71061(9) 0.0176(2) Uani 1 1 d . . . . .
H22A H 0.4887 0.1738 0.7368 0.026 Uiso 1 1 calc GR . . . .
H22B H 0.5663 0.0410 0.7310 0.026 Uiso 1 1 calc GR . . . .
H22C H 0.5915 0.1836 0.6252 0.026 Uiso 1 1 calc GR . . . .
C11 C 0.88839(11) 0.73770(11) -0.01679(9) 0.0186(2) Uani 1 1 d . . . . .
H11A H 0.9559 0.6882 -0.0493 0.028 Uiso 1 1 calc GR . . . .
H11B H 0.9208 0.8251 -0.0286 0.028 Uiso 1 1 calc GR . . . .
H11C H 0.8099 0.7518 -0.0568 0.028 Uiso 1 1 calc GR . . . .
C14 C 0.89280(11) 0.11586(11) 0.34621(10) 0.0195(2) Uani 1 1 d . . . . .
H14A H 0.9705 0.1363 0.2882 0.029 Uiso 1 1 calc GR . . . .
H14B H 0.8929 0.0190 0.3937 0.029 Uiso 1 1 calc GR . . . .
H14C H 0.8938 0.1652 0.3975 0.029 Uiso 1 1 calc GR . . . .
C19 C 0.65511(10) 0.72220(10) 0.49439(9) 0.0181(2) Uani 1 1 d . . . . .
H19A H 0.6472 0.6646 0.4515 0.027 Uiso 1 1 calc GR . . . .
H19B H 0.6790 0.8124 0.4384 0.027 Uiso 1 1 calc GR . . . .
H19C H 0.5714 0.7282 0.5403 0.027 Uiso 1 1 calc GR . . . .
C20 C 0.81339(10) 0.11072(11) 0.72838(10) 0.0186(2) Uani 1 1 d . . . . .
H20A H 0.8308 0.1570 0.6429 0.028 Uiso 1 1 calc GR . . . .
H20B H 0.8119 0.0135 0.7488 0.028 Uiso 1 1 calc GR . . . .
H20C H 0.8822 0.1294 0.7661 0.028 Uiso 1 1 calc GR . . . .
C18 C 0.77195(12) 0.74977(11) 0.64630(9) 0.0209(2) Uani 1 1 d . . . . .
H18A H 0.6862 0.7609 0.6870 0.031 Uiso 1 1 calc GR . . . .
H18B H 0.8029 0.8382 0.5921 0.031 Uiso 1 1 calc GR . . . .
H18C H 0.8341 0.7064 0.7041 0.031 Uiso 1 1 calc GR . . . .
C13 C 0.74020(12) 0.72758(11) 0.16247(10) 0.0212(2) Uani 1 1 d . . . . .
H13A H 0.6645 0.7343 0.1208 0.032 Uiso 1 1 calc GR . . . .
H13B H 0.7646 0.8181 0.1502 0.032 Uiso 1 1 calc GR . . . .
H13C H 0.7180 0.6760 0.2467 0.032 Uiso 1 1 calc GR . . . .
C16 C 0.76678(11) 0.07662(10) 0.20643(9) 0.0188(2) Uani 1 1 d . . . . .
H16A H 0.6855 0.0987 0.1695 0.028 Uiso 1 1 calc GR . . . .
H16B H 0.7714 -0.0197 0.2557 0.028 Uiso 1 1 calc GR . . . .
H16C H 0.8415 0.0986 0.1453 0.028 Uiso 1 1 calc GR . . . .
C21 C 0.65435(12) 0.08466(10) 0.90398(9) 0.0197(2) Uani 1 1 d . . . . .
H21A H 0.7235 0.1010 0.9427 0.030 Uiso 1 1 calc GR . . . .
H21B H 0.6527 -0.0119 0.9216 0.030 Uiso 1 1 calc GR . . . .
H21C H 0.5698 0.1158 0.9329 0.030 Uiso 1 1 calc GR . . . .
C12 C 0.97704(11) 0.64127(11) 0.17687(10) 0.0212(2) Uani 1 1 d . . . . .
H12A H 0.9554 0.5949 0.2620 0.032 Uiso 1 1 calc GR . . . .
H12B H 1.0088 0.7305 0.1597 0.032 Uiso 1 1 calc GR . . . .
H12C H 1.0451 0.5886 0.1483 0.032 Uiso 1 1 calc GR . . . .

loop_
_atom_site_aniso_label
_atom_site_aniso_U_11
_atom_site_aniso_U_22
_atom_site_aniso_U_33
_atom_site_aniso_U_23
_atom_site_aniso_U_13
_atom_site_aniso_U_12
Cl1 0.01795(12) 0.01508(11) 0.01383(11) -0.00613(8) 0.00073(8) -0.00124(8)
P1 0.01435(12) 0.01369(12) 0.00944(11) -0.00530(9) 0.00030(9) -0.00134(9)
N5 0.0150(4) 0.0115(4) 0.0089(3) -0.0042(3) 0.0006(3) -0.0015(3)
N6 0.0134(4) 0.0116(4) 0.0089(3) -0.0041(3) 0.0010(3) -0.0011(3)
N4 0.0148(4) 0.0122(4) 0.0096(4) -0.0044(3) -0.0012(3) -0.0006(3)
N3 0.0153(4) 0.0122(4) 0.0099(4) -0.0044(3) -0.0011(3) -0.0010(3)
N1 0.0170(4) 0.0157(4) 0.0093(4) -0.0057(3) -0.0001(3) -0.0012(3)
N2 0.0165(4) 0.0148(4) 0.0095(4) -0.0054(3) 0.0011(3) -0.0014(3)
C1 0.0117(4) 0.0131(4) 0.0108(4) -0.0051(3) -0.0001(3) -0.0002(3)
C6 0.0157(4) 0.0156(4) 0.0094(4) -0.0060(3) 0.0006(3) -0.0011(3)
C5 0.0155(4) 0.0159(4) 0.0093(4) -0.0062(3) 0.0010(3) -0.0015(3)
C2 0.0120(4) 0.0125(4) 0.0101(4) -0.0042(3) -0.0010(3) -0.0004(3)
C4 0.0210(5) 0.0174(5) 0.0114(4) -0.0064(4) -0.0043(4) -0.0007(4)
C10 0.0154(4) 0.0107(4) 0.0113(4) -0.0042(3) -0.0006(3) -0.0010(3)
C17 0.0143(5) 0.0170(5) 0.0182(5) -0.0052(4) 0.0040(4) -0.0027(4)
C9 0.0135(4) 0.0108(4) 0.0111(4) -0.0032(3) 0.0009(3) -0.0015(3)
C3 0.0211(5) 0.0177(5) 0.0104(4) -0.0053(4) -0.0042(4) -0.0006(4)
C7 0.0176(5) 0.0120(4) 0.0132(4) -0.0043(3) -0.0011(4) -0.0027(3)
C8 0.0170(4) 0.0107(4) 0.0127(4) -0.0039(3) -0.0001(3) -0.0008(3)
C15 0.0206(5) 0.0158(5) 0.0176(5) -0.0073(4) 0.0042(4) -0.0040(4)
C22 0.0181(5) 0.0157(5) 0.0196(5) -0.0062(4) -0.0046(4) -0.0029(4)
C11 0.0212(5) 0.0168(5) 0.0144(5) -0.0021(4) -0.0002(4) -0.0047(4)
C14 0.0205(5) 0.0159(5) 0.0205(5) -0.0051(4) -0.0054(4) 0.0030(4)
C19 0.0184(5) 0.0150(5) 0.0183(5) -0.0036(4) -0.0038(4) 0.0028(4)
C20 0.0166(5) 0.0166(5) 0.0216(5) -0.0076(4) -0.0004(4) 0.0019(4)
C18 0.0291(6) 0.0174(5) 0.0177(5) -0.0089(4) 0.0041(4) -0.0090(4)
C13 0.0283(6) 0.0142(5) 0.0199(5) -0.0073(4) 0.0017(4) 0.0013(4)
C16 0.0252(5) 0.0145(5) 0.0180(5) -0.0087(4) 0.0014(4) -0.0025(4)
C21 0.0310(6) 0.0139(5) 0.0113(4) -0.0026(4) 0.0001(4) -0.0014(4)
C12 0.0229(5) 0.0219(5) 0.0184(5) -0.0048(4) -0.0050(4) -0.0076(4)

loop_
_atom_type_symbol
_atom_type_description
_atom_type_scat_dispersion_real
_atom_type_scat_dispersion_imag
_atom_type_scat_source
C C 0.0033 0.0016 'International Tables Vol C Tables 4.2.6.8 and 6.1.1.4'
H H 0.0000 0.0000 'International Tables Vol C Tables 4.2.6.8 and 6.1.1.4'
Cl Cl 0.1484 0.1585 'International Tables Vol C Tables 4.2.6.8 and 6.1.1.4'
N N 0.0061 0.0033 'International Tables Vol C Tables 4.2.6.8 and 6.1.1.4'
P P 0.1023 0.0942 'International Tables Vol C Tables 4.2.6.8 and 6.1.1.4'

loop_
_geom_angle_atom_site_label_1
_geom_angle_atom_site_label_2
_geom_angle_atom_site_label_3
_geom_angle
_geom_angle_site_symmetry_1
_geom_angle_site_symmetry_3
_geom_angle_publ_flag
N2 P1 N1 105.17(5) . . ?
C6 N5 C10 124.55(8) . . ?
C2 N5 C6 108.23(8) . . ?
C2 N5 C10 127.21(8) . . ?
C5 N6 C9 124.22(8) . . ?
C2 N6 C5 108.42(8) . . ?
C2 N6 C9 127.29(8) . . ?
C1 N4 C3 108.25(8) . . ?
C1 N4 C7 127.32(8) . . ?
C3 N4 C7 124.42(8) . . ?
C1 N3 C4 108.34(8) . . ?
C1 N3 C8 126.84(8) . . ?
C4 N3 C8 124.72(8) . . ?
C1 N1 P1 123.46(7) . . ?
C2 N2 P1 125.98(7) . . ?
N3 C1 N4 107.40(8) . . ?
N1 C1 N4 126.30(9) . . ?
N1 C1 N3 126.24(9) . . ?
N5 C6 H6 126.0 . . ?
C5 C6 N5 107.91(8) . . ?
C5 C6 H6 126.0 . . ?
N6 C5 H5 126.2 . . ?
C6 C5 N6 107.62(8) . . ?
C6 C5 H5 126.2 . . ?
N6 C2 N5 107.63(8) . . ?
N2 C2 N5 125.84(9) . . ?
N2 C2 N6 126.43(9) . . ?
N3 C4 H4 126.0 . . ?
C3 C4 N3 107.94(9) . . ?
C3 C4 H4 126.0 . . ?
N5 C10 C22 109.12(8) . . ?
N5 C10 C20 110.59(8) . . ?
N5 C10 C21 108.38(8) . . ?
C22 C10 C20 110.66(8) . . ?
C21 C10 C22 109.66(8) . . ?
C21 C10 C20 108.40(8) . . ?
H17A C17 H17B 109.5 . . ?
H17A C17 H17C 109.5 . . ?
H17B C17 H17C 109.5 . . ?
C9 C17 H17A 109.5 . . ?
C9 C17 H17B 109.5 . . ?
C9 C17 H17C 109.5 . . ?
N6 C9 C17 111.25(8) . . ?
N6 C9 C19 107.72(8) . . ?
N6 C9 C18 108.19(8) . . ?
C17 C9 C18 107.91(8) . . ?
C19 C9 C17 111.75(8) . . ?
C19 C9 C18 109.97(8) . . ?
N4 C3 H3 126.1 . . ?
C4 C3 N4 107.89(8) . . ?
C4 C3 H3 126.1 . . ?
N4 C7 C11 108.14(8) . . ?
N4 C7 C13 108.57(8) . . ?
N4 C7 C12 109.80(8) . . ?
C13 C7 C11 109.03(8) . . ?
C13 C7 C12 112.56(9) . . ?
C12 C7 C11 108.64(8) . . ?
N3 C8 C15 109.15(8) . . ?
N3 C8 C14 109.31(8) . . ?
N3 C8 C16 108.28(8) . . ?
C15 C8 C14 112.26(8) . . ?
C15 C8 C16 108.82(8) . . ?
C16 C8 C14 108.95(8) . . ?
C8 C15 H15A 109.5 . . ?
C8 C15 H15B 109.5 . . ?
C8 C15 H15C 109.5 . . ?
H15A C15 H15B 109.5 . . ?
H15A C15 H15C 109.5 . . ?
H15B C15 H15C 109.5 . . ?
C10 C22 H22A 109.5 . . ?
C10 C22 H22B 109.5 . . ?
C10 C22 H22C 109.5 . . ?
H22A C22 H22B 109.5 . . ?
H22A C22 H22C 109.5 . . ?
H22B C22 H22C 109.5 . . ?
C7 C11 H11A 109.5 . . ?
C7 C11 H11B 109.5 . . ?
C7 C11 H11C 109.5 . . ?
H11A C11 H11B 109.5 . . ?
H11A C11 H11C 109.5 . . ?
H11B C11 H11C 109.5 . . ?
C8 C14 H14A 109.5 . . ?
C8 C14 H14B 109.5 . . ?
C8 C14 H14C 109.5 . . ?
H14A C14 H14B 109.5 . . ?
H14A C14 H14C 109.5 . . ?
H14B C14 H14C 109.5 . . ?
C9 C19 H19A 109.5 . . ?
C9 C19 H19B 109.5 . . ?
C9 C19 H19C 109.5 . . ?
H19A C19 H19B 109.5 . . ?
H19A C19 H19C 109.5 . . ?
H19B C19 H19C 109.5 . . ?
C10 C20 H20A 109.5 . . ?
C10 C20 H20B 109.5 . . ?
C10 C20 H20C 109.5 . . ?
H20A C20 H20B 109.5 . . ?
H20A C20 H20C 109.5 . . ?
H20B C20 H20C 109.5 . . ?
C9 C18 H18A 109.5 . . ?
C9 C18 H18B 109.5 . . ?
C9 C18 H18C 109.5 . . ?
H18A C18 H18B 109.5 . . ?
H18A C18 H18C 109.5 . . ?
H18B C18 H18C 109.5 . . ?
C7 C13 H13A 109.5 . . ?
C7 C13 H13B 109.5 . . ?
C7 C13 H13C 109.5 . . ?
H13A C13 H13B 109.5 . . ?
H13A C13 H13C 109.5 . . ?
H13B C13 H13C 109.5 . . ?
C8 C16 H16A 109.5 . . ?
C8 C16 H16B 109.5 . . ?
C8 C16 H16C 109.5 . . ?
H16A C16 H16B 109.5 . . ?
H16A C16 H16C 109.5 . . ?
H16B C16 H16C 109.5 . . ?
C10 C21 H21A 109.5 . . ?
C10 C21 H21B 109.5 . . ?
C10 C21 H21C 109.5 . . ?
H21A C21 H21B 109.5 . . ?
H21A C21 H21C 109.5 . . ?
H21B C21 H21C 109.5 . . ?
C7 C12 H12A 109.5 . . ?
C7 C12 H12B 109.5 . . ?
C7 C12 H12C 109.5 . . ?
H12A C12 H12B 109.5 . . ?
H12A C12 H12C 109.5 . . ?
H12B C12 H12C 109.5 . . ?

loop_
_geom_bond_atom_site_label_1
_geom_bond_atom_site_label_2
_geom_bond_distance
_geom_bond_site_symmetry_2
_geom_bond_publ_flag
P1 N1 1.5936(9) . ?
P1 N2 1.5862(8) . ?
N5 C6 1.3970(12) . ?
N5 C2 1.3623(12) . ?
N5 C10 1.5069(12) . ?
N6 C5 1.3970(12) . ?
N6 C2 1.3620(12) . ?
N6 C9 1.5021(12) . ?
N4 C1 1.3633(12) . ?
N4 C3 1.3921(12) . ?
N4 C7 1.5016(12) . ?
N3 C1 1.3611(12) . ?
N3 C4 1.3910(12) . ?
N3 C8 1.5031(12) . ?
N1 C1 1.3488(12) . ?
N2 C2 1.3478(12) . ?
C6 H6 0.9500 . ?
C6 C5 1.3465(14) . ?
C5 H5 0.9500 . ?
C4 H4 0.9500 . ?
C4 C3 1.3398(14) . ?
C10 C22 1.5284(13) . ?
C10 C20 1.5315(14) . ?
C10 C21 1.5275(13) . ?
C17 H17A 0.9800 . ?
C17 H17B 0.9800 . ?
C17 H17C 0.9800 . ?
C17 C9 1.5274(13) . ?
C9 C19 1.5261(13) . ?
C9 C18 1.5299(14) . ?
C3 H3 0.9500 . ?
C7 C11 1.5347(13) . ?
C7 C13 1.5277(14) . ?
C7 C12 1.5324(14) . ?
C8 C15 1.5291(14) . ?
C8 C14 1.5323(14) . ?
C8 C16 1.5305(14) . ?
C15 H15A 0.9800 . ?
C15 H15B 0.9800 . ?
C15 H15C 0.9800 . ?
C22 H22A 0.9800 . ?
C22 H22B 0.9800 . ?
C22 H22C 0.9800 . ?
C11 H11A 0.9800 . ?
C11 H11B 0.9800 . ?
C11 H11C 0.9800 . ?
C14 H14A 0.9800 . ?
C14 H14B 0.9800 . ?
C14 H14C 0.9800 . ?
C19 H19A 0.9800 . ?
C19 H19B 0.9800 . ?
C19 H19C 0.9800 . ?
C20 H20A 0.9800 . ?
C20 H20B 0.9800 . ?
C20 H20C 0.9800 . ?
C18 H18A 0.9800 . ?
C18 H18B 0.9800 . ?
C18 H18C 0.9800 . ?
C13 H13A 0.9800 . ?
C13 H13B 0.9800 . ?
C13 H13C 0.9800 . ?
C16 H16A 0.9800 . ?
C16 H16B 0.9800 . ?
C16 H16C 0.9800 . ?
C21 H21A 0.9800 . ?
C21 H21B 0.9800 . ?
C21 H21C 0.9800 . ?
C12 H12A 0.9800 . ?
C12 H12B 0.9800 . ?
C12 H12C 0.9800 . ?
